data_1505872
loop_
_publ_author_name
'Monje, Pablo'
'Gra\~na, Paula'
'Paleo, M. Rita'
'Sardina, F. Javier'

_publ_section_title
;
 Dearomatization-bis-alkylation of aromatic and heteroaromatic diesters
 promoted by Me3SnLi via a stanna-Brook rearrangement.
;
_journal_issue 5
_journal_name_full 'Organic letters'
_journal_page_first 951
_journal_page_last 954
_journal_paper_doi 10.1021/ol053130r
_journal_volume 8
_journal_year 2006
_chemical_compound_source 'synthesis as described'
_chemical_formula_moiety 'C12 H18 O2'
_chemical_formula_sum 'C12 H18 O2'
_chemical_formula_weight 194.26
_chemical_name_systematic
;
 ?
;
_space_group_IT_number 14
_symmetry_cell_setting monoclinic
_symmetry_Int_Tables_number 14
_symmetry_space_group_name_Hall '-P 2yn'
_symmetry_space_group_name_H-M 'P 1 21/n 1'
_atom_sites_solution_hydrogens geom
_atom_sites_solution_primary direct
_atom_sites_solution_secondary difmap
_audit_conform_dict_location ftp://ftp.iucr.org/pub/cif_core.dic
_audit_conform_dict_name cif_core.dic
_audit_conform_dict_version 2.3
_audit_creation_date 2005-12-20T16:46:17-00:00
_audit_creation_method 'WinGX routine CIF_UPDATE'
_cell_angle_alpha 90
_cell_angle_beta 116.22(11)
_cell_angle_gamma 90
_cell_formula_units_Z 4
_cell_length_a 7.432(10)
_cell_length_b 21.592(12)
_cell_length_c 7.462(9)
_cell_measurement_reflns_used 13
_cell_measurement_temperature 293(2)
_cell_measurement_theta_max 18.961
_cell_measurement_theta_min 14.258
_cell_measurement_wavelength 1.5418
_cell_volume 1074(2)
_computing_cell_refinement 'CAD4 Express (Enraf Nonius, 1994)'
_computing_data_collection 'CAD4 Express (Enraf Nonius, 1994)'
_computing_data_reduction 'XCAD4 (Harms & Wocadlo, 1995)'
_computing_molecular_graphics 'Ortep-3 for Windows (Farrugia, 1997)'
_computing_publication_material 'WinGX publication routines (Farrugia,1999)'
_computing_structure_refinement 'SHELXL-97 (Sheldrick, 1997)'
_computing_structure_solution 'SHELXS-86 (Sheldrick, 1986)'
_diffrn_ambient_temperature 293(2)
_diffrn_detector 'scintillation LiI'
_diffrn_detector_dtime 1.195
_diffrn_measured_fraction_theta_full 0.991
_diffrn_measured_fraction_theta_max 0.991
_diffrn_measurement_device '\k-geometry diffractometer'
_diffrn_measurement_device_type 'Enraf Nonius TurboCAD4'
_diffrn_measurement_method 'non-profiled omega/2theta scans'
_diffrn_orient_matrix_type
;
  x-axis points to radiation source
  the matrix is specified in reciprocal space
;
_diffrn_orient_matrix_UB_11 -0.015121
_diffrn_orient_matrix_UB_12 -0.04353
_diffrn_orient_matrix_UB_13 -0.050226
_diffrn_orient_matrix_UB_21 0.053788
_diffrn_orient_matrix_UB_22 0.01257
_diffrn_orient_matrix_UB_23 -0.095985
_diffrn_orient_matrix_UB_31 0.139396
_diffrn_orient_matrix_UB_32 -0.00959
_diffrn_orient_matrix_UB_33 0.102581
_diffrn_radiation_monochromator graphite
_diffrn_radiation_probe x-ray
_diffrn_radiation_type CuK\a
_diffrn_radiation_wavelength 1.5418
_diffrn_reflns_av_R_equivalents 0.0429
_diffrn_reflns_av_unetI/netI 0.0667
_diffrn_reflns_limit_h_max 9
_diffrn_reflns_limit_h_min 0
_diffrn_reflns_limit_k_max 0
_diffrn_reflns_limit_k_min -27
_diffrn_reflns_limit_l_max 8
_diffrn_reflns_limit_l_min -9
_diffrn_reflns_number 2370
_diffrn_reflns_theta_full 75.4
_diffrn_reflns_theta_max 75.4
_diffrn_reflns_theta_min 4.09
_diffrn_source 'Enraf Nonius FR590'
_diffrn_standards_decay_% 14
_diffrn_standards_interval_count 117
_diffrn_standards_interval_time 120
_diffrn_standards_number 3
_exptl_absorpt_coefficient_mu 0.633
_exptl_absorpt_correction_T_max 0.9392
_exptl_absorpt_correction_T_min 0.5696
_exptl_absorpt_correction_type psi-scan
_exptl_absorpt_process_details
;
North A.C.T., Phillips D.C. & Mathews F.S. (1968) Acta. Cryst. A24, 351
        Number of psi-scan sets used was   7
        Theta correction was applied.
        Weighted transmission curves were used.
        No Fourier smoothing was applied.
;
_exptl_crystal_colour colourless
_exptl_crystal_density_diffrn 1.201
_exptl_crystal_density_method 'not measured'
_exptl_crystal_description prism
_exptl_crystal_F_000 424
_exptl_crystal_size_max 0.2
_exptl_crystal_size_mid 0.18
_exptl_crystal_size_min 0.08
_refine_diff_density_max 0.558
_refine_diff_density_min -0.605
_refine_diff_density_rms 0.121
_refine_ls_extinction_method none
_refine_ls_goodness_of_fit_ref 1.29
_refine_ls_hydrogen_treatment mixed
_refine_ls_matrix_type full
_refine_ls_number_parameters 135
_refine_ls_number_reflns 2205
_refine_ls_number_restraints 0
_refine_ls_restrained_S_all 1.29
_refine_ls_R_factor_all 0.1949
_refine_ls_R_factor_gt 0.0969
_refine_ls_shift/su_max 0
_refine_ls_shift/su_mean 0
_refine_ls_structure_factor_coef Fsqd
_refine_ls_weighting_details 'calc w=1/[\s^2^(Fo^2^)+(0.2000P)^2^+0.0000P] where P=(Fo^2^+2Fc^2^)/3'
_refine_ls_weighting_scheme calc
_refine_ls_wR_factor_gt 0.2793
_refine_ls_wR_factor_ref 0.3805
_reflns_number_gt 1159
_reflns_number_total 2205
_reflns_threshold_expression >2sigma(I)
_cod_data_source_file ol053130rsi20051229_051443.cif
_cod_data_source_block js02pm1
_cod_original_sg_symbol_H-M 'P 21/n'
_cod_database_code 1505872

loop_
_symmetry_equiv_pos_as_xyz
'x, y, z'
'-x+1/2, y+1/2, -z+1/2'
'-x, -y, -z'
'x-1/2, -y-1/2, z-1/2'

loop_
_atom_site_label
_atom_site_type_symbol
_atom_site_fract_x
_atom_site_fract_y
_atom_site_fract_z
_atom_site_U_iso_or_equiv
_atom_site_adp_type
_atom_site_occupancy
_atom_site_symmetry_multiplicity
_atom_site_calc_flag
_atom_site_refinement_flags
C1 C -0.0460(7) 0.1376(2) 0.7350(7) 0.0395(11) Uani 1 1 d .
C2 C -0.2370(8) 0.1002(2) 0.6203(9) 0.0484(13) Uani 1 1 d .
H2 H -0.2852 0.0751 0.6908 0.058 Uiso 1 1 calc R
C3 C -0.3364(9) 0.1025(3) 0.4224(10) 0.0619(17) Uani 1 1 d .
H3 H -0.4604 0.0831 0.3574 0.074 Uiso 1 1 calc R
C4 C -0.2520(10) 0.1352(3) 0.3076(9) 0.0641(17) Uani 1 1 d .
H4 H -0.3305 0.1417 0.1717 0.077 Uiso 1 1 calc R
C5 C -0.0638(9) 0.1560(3) 0.3933(8) 0.0481(13) Uani 1 1 d .
H5 H -0.0179 0.1801 0.3185 0.058 Uiso 1 1 calc R
C6 C 0.0770(7) 0.1417(2) 0.6084(7) 0.0359(10) Uani 1 1 d .
C7 C 0.1779(8) 0.0786(2) 0.6101(9) 0.0466(12) Uani 1 1 d .
H7A H 0.0745 0.0492 0.531 0.056 Uiso 1 1 calc R
H7B H 0.2656 0.0839 0.5461 0.056 Uiso 1 1 calc R
C8 C 0.2976(10) 0.0518(3) 0.8142(10) 0.0633(17) Uani 1 1 d .
H8A H 0.4123 0.0781 0.8887 0.076 Uiso 1 1 calc R
H8B H 0.3473 0.0112 0.8019 0.076 Uiso 1 1 calc R
C9 C 0.1721(10) 0.0459(3) 0.9272(10) 0.0636(17) Uani 1 1 d .
H9A H 0.0658 0.016 0.8604 0.076 Uiso 1 1 calc R
H9B H 0.2554 0.0307 1.0611 0.076 Uiso 1 1 calc R
C10 C 0.0812(9) 0.1074(3) 0.9397(8) 0.0528(14) Uani 1 1 d .
H10A H 0.1884 0.1356 1.0197 0.063 Uiso 1 1 calc R
H10B H -0.0024 0.1014 1.0079 0.063 Uiso 1 1 calc R
C11 C -0.1110(8) 0.2030(2) 0.7654(8) 0.0456(12) Uani 1 1 d .
H11A H 0.0072 0.227 0.8478 0.055 Uiso 1 1 calc R
H11B H -0.1776 0.2234 0.6368 0.055 Uiso 1 1 calc R
O12 O -0.2432(7) 0.2016(2) 0.8580(7) 0.0582(12) Uani 1 1 d .
C13 C 0.2347(8) 0.1931(3) 0.6913(8) 0.0464(13) Uani 1 1 d .
H13A H 0.1676 0.2327 0.6749 0.056 Uiso 1 1 calc R
H13B H 0.3159 0.1863 0.8331 0.056 Uiso 1 1 calc R
O14 O 0.3621(6) 0.1951(2) 0.5935(8) 0.0561(12) Uani 1 1 d .
H14 H 0.322(9) 0.218(3) 0.523(8) 0.035(17) Uiso 1 1 d .
H12 H -0.337(11) 0.207(3) 0.782(10) 0.05(2) Uiso 1 1 d .

loop_
_atom_site_aniso_label
_atom_site_aniso_U_11
_atom_site_aniso_U_22
_atom_site_aniso_U_33
_atom_site_aniso_U_23
_atom_site_aniso_U_13
_atom_site_aniso_U_12
C1 0.031(2) 0.043(3) 0.045(3) -0.0024(19) 0.017(2) -0.0051(18)
C2 0.044(3) 0.043(3) 0.066(4) -0.009(2) 0.031(3) -0.008(2)
C3 0.039(3) 0.064(4) 0.075(4) -0.024(3) 0.017(3) -0.008(3)
C4 0.058(4) 0.071(4) 0.045(3) -0.004(3) 0.006(3) 0.005(3)
C5 0.053(3) 0.052(3) 0.043(3) 0.002(2) 0.025(2) 0.005(3)
C6 0.033(2) 0.037(2) 0.040(2) -0.0050(18) 0.0180(19) -0.0031(18)
C7 0.046(3) 0.038(2) 0.061(3) -0.008(2) 0.028(2) 0.001(2)
C8 0.055(3) 0.047(3) 0.080(5) 0.006(3) 0.023(3) 0.019(3)
C9 0.060(4) 0.060(4) 0.064(4) 0.020(3) 0.022(3) 0.003(3)
C10 0.054(3) 0.061(3) 0.044(3) 0.007(2) 0.022(3) 0.000(3)
C11 0.036(2) 0.050(3) 0.055(3) -0.005(2) 0.024(2) -0.001(2)
O12 0.045(2) 0.078(3) 0.058(3) -0.010(2) 0.029(2) 0.005(2)
C13 0.035(2) 0.048(3) 0.061(3) -0.005(2) 0.026(2) -0.005(2)
O14 0.042(2) 0.058(3) 0.077(3) 0.011(2) 0.034(2) 0.0009(19)

loop_
_atom_type_symbol
_atom_type_description
_atom_type_scat_dispersion_real
_atom_type_scat_dispersion_imag
_atom_type_scat_source
C C 0.0181 0.0091 'International Tables Vol C Tables 4.2.6.8 and 6.1.1.4'
H H 0 0 'International Tables Vol C Tables 4.2.6.8 and 6.1.1.4'
O O 0.0492 0.0322 'International Tables Vol C Tables 4.2.6.8 and 6.1.1.4'

loop_
_geom_angle_atom_site_label_1
_geom_angle_atom_site_label_2
_geom_angle_atom_site_label_3
_geom_angle
C2 C1 C10 110.1(5)
C2 C1 C11 107.0(4)
C10 C1 C11 109.6(4)
C2 C1 C6 109.6(4)
C10 C1 C6 110.7(4)
C11 C1 C6 109.7(4)
C3 C2 C1 121.7(5)
C3 C2 H2 119.1
C1 C2 H2 119.1
C2 C3 C4 120.2(5)
C2 C3 H3 119.9
C4 C3 H3 119.9
C5 C4 C3 121.1(6)
C5 C4 H4 119.4
C3 C4 H4 119.4
C4 C5 C6 121.9(5)
C4 C5 H5 119.1
C6 C5 H5 119.1
C5 C6 C13 109.2(4)
C5 C6 C7 107.0(4)
C13 C6 C7 110.6(4)
C5 C6 C1 109.6(4)
C13 C6 C1 110.0(4)
C7 C6 C1 110.5(4)
C8 C7 C6 114.5(4)
C8 C7 H7A 108.6
C6 C7 H7A 108.6
C8 C7 H7B 108.6
C6 C7 H7B 108.6
H7A C7 H7B 107.6
C7 C8 C9 111.3(5)
C7 C8 H8A 109.4
C9 C8 H8A 109.4
C7 C8 H8B 109.4
C9 C8 H8B 109.4
H8A C8 H8B 108
C10 C9 C8 111.3(5)
C10 C9 H9A 109.4
C8 C9 H9A 109.4
C10 C9 H9B 109.4
C8 C9 H9B 109.4
H9A C9 H9B 108
C9 C10 C1 113.9(5)
C9 C10 H10A 108.8
C1 C10 H10A 108.8
C9 C10 H10B 108.8
C1 C10 H10B 108.8
H10A C10 H10B 107.7
O12 C11 C1 112.3(4)
O12 C11 H11A 109.1
C1 C11 H11A 109.1
O12 C11 H11B 109.1
C1 C11 H11B 109.1
H11A C11 H11B 107.9
C11 O12 H12 105(6)
O14 C13 C6 112.2(4)
O14 C13 H13A 109.2
C6 C13 H13A 109.2
O14 C13 H13B 109.2
C6 C13 H13B 109.2
H13A C13 H13B 107.9
C13 O14 H14 105(5)

loop_
_geom_bond_atom_site_label_1
_geom_bond_atom_site_label_2
_geom_bond_distance
C1 C2 1.525(7)
C1 C10 1.541(7)
C1 C11 1.542(7)
C1 C6 1.580(7)
C2 C3 1.328(9)
C2 H2 0.93
C3 C4 1.449(10)
C3 H3 0.93
C4 C5 1.333(9)
C4 H4 0.93
C5 C6 1.511(7)
C5 H5 0.93
C6 C13 1.531(6)
C6 C7 1.554(6)
C7 C8 1.500(9)
C7 H7A 0.97
C7 H7B 0.97
C8 C9 1.514(9)
C8 H8A 0.97
C8 H8B 0.97
C9 C10 1.512(9)
C9 H9A 0.97
C9 H9B 0.97
C10 H10A 0.97
C10 H10B 0.97
C11 O12 1.430(6)
C11 H11A 0.97
C11 H11B 0.97
O12 H12 0.69(7)
C13 O14 1.429(6)
C13 H13A 0.97
C13 H13B 0.97
O14 H14 0.68(6)

loop_
_geom_torsion_atom_site_label_1
_geom_torsion_atom_site_label_2
_geom_torsion_atom_site_label_3
_geom_torsion_atom_site_label_4
_geom_torsion
C10 C1 C2 C3 -156.7(5)
C11 C1 C2 C3 84.2(6)
C6 C1 C2 C3 -34.7(7)
C1 C2 C3 C4 7.5(9)
C2 C3 C4 C5 9.3(10)
C3 C4 C5 C6 5.8(9)
C4 C5 C6 C13 -153.6(5)
C4 C5 C6 C7 86.7(6)
C4 C5 C6 C1 -33.1(7)
C2 C1 C6 C5 44.2(5)
C10 C1 C6 C5 165.8(4)
C11 C1 C6 C5 -73.1(5)
C2 C1 C6 C13 164.2(4)
C10 C1 C6 C13 -74.2(5)
C11 C1 C6 C13 46.9(5)
C2 C1 C6 C7 -73.5(5)
C10 C1 C6 C7 48.2(5)
C11 C1 C6 C7 169.3(4)
C5 C6 C7 C8 -170.4(5)
C13 C6 C7 C8 70.8(6)
C1 C6 C7 C8 -51.2(6)
C6 C7 C8 C9 55.0(7)
C7 C8 C9 C10 -55.7(7)
C8 C9 C10 C1 56.1(7)
C2 C1 C10 C9 68.9(6)
C11 C1 C10 C9 -173.6(5)
C6 C1 C10 C9 -52.4(6)
C2 C1 C11 O12 54.1(6)
C10 C1 C11 O12 -65.3(6)
C6 C1 C11 O12 172.9(4)
C5 C6 C13 O14 -65.1(5)
C7 C6 C13 O14 52.5(6)
C1 C6 C13 O14 174.7(4)
